data_4320749
loop_
_publ_author_name
'Weijiang He'
'Fang Liu'
'Chunying Duan'
'Zijian Guo'
'Shaozhen Zhou'
'Yongjiang Liu'
'Longgen Zhu'

_publ_section_title
;
 Construction of a Square-Planar Molecular Box: Self-Assembly of
 Palladium(II) Complexes of
 3,6,9,16,19,22-Hexaazatricyclo[22.2.2.211,14]triacon
 -11,13,24,26(1),27,29-hexaene through Hydrogen-Bonding Interactions
;
_journal_name_full 'Inorganic Chemistry'
_journal_page_first 7065
_journal_page_last 7071
_journal_paper_doi 10.1021/ic010101d
_journal_volume 40
_journal_year 2001
_chemical_formula_sum 'C24 H40 Cl2 N8 O7 Pd2'
_chemical_formula_weight 836.34
_chemical_name_systematic
;
  ?
;
_space_group_IT_number 13
_symmetry_cell_setting monoclinic
_symmetry_space_group_name_Hall '-P 2yc'
_symmetry_space_group_name_H-M 'P 1 2/c 1'
_atom_sites_solution_hydrogens geom
_atom_sites_solution_primary direct
_atom_sites_solution_secondary difmap
_audit_creation_method SHELXL-97
_cell_angle_alpha 90.00
_cell_angle_beta 93.580(9)
_cell_angle_gamma 90.00
_cell_formula_units_Z 4
_cell_length_a 21.744(3)
_cell_length_b 9.2435(15)
_cell_length_c 16.259(2)
_cell_measurement_reflns_used 51
_cell_measurement_temperature 293(2)
_cell_measurement_theta_max 11.24
_cell_measurement_theta_min 6.41
_cell_volume 3261.5(8)
_computing_cell_refinement 'Bruker XSCANS'
_computing_data_collection 'Bruker XSCANS'
_computing_data_reduction 'Bruker SHELXTL'
_computing_molecular_graphics 'Bruker SHELXTL'
_computing_publication_material 'Bruker SHELXTL'
_computing_structure_refinement 'Bruker SHELXTL'
_computing_structure_solution 'Bruker SHELXTL'
_diffrn_ambient_temperature 293(2)
_diffrn_measured_fraction_theta_full 0.999
_diffrn_measured_fraction_theta_max 0.999
_diffrn_measurement_device_type 'Bruker P4'
_diffrn_measurement_method '2\q/\w scans'
_diffrn_radiation_monochromator graphite
_diffrn_radiation_source 'fine-focus sealed tube'
_diffrn_radiation_type MoK\a
_diffrn_radiation_wavelength 0.71073
_diffrn_reflns_av_R_equivalents 0.0638
_diffrn_reflns_av_sigmaI/netI 0.0953
_diffrn_reflns_limit_h_max 25
_diffrn_reflns_limit_h_min -25
_diffrn_reflns_limit_k_max 1
_diffrn_reflns_limit_k_min -10
_diffrn_reflns_limit_l_max 19
_diffrn_reflns_limit_l_min -1
_diffrn_reflns_number 7211
_diffrn_reflns_theta_full 25.00
_diffrn_reflns_theta_max 25.00
_diffrn_reflns_theta_min 1.88
_diffrn_standards_decay_% 28.83
_diffrn_standards_interval_count 97
_diffrn_standards_number 3
_exptl_absorpt_coefficient_mu 1.320
_exptl_absorpt_correction_T_max 0.5539
_exptl_absorpt_correction_T_min 0.5073
_exptl_absorpt_correction_type empirical
_exptl_crystal_colour pale-yellow
_exptl_crystal_density_diffrn 1.703
_exptl_crystal_density_method 'not measured'
_exptl_crystal_description prism
_exptl_crystal_F_000 1688
_exptl_crystal_size_max 0.5
_exptl_crystal_size_mid 0.2
_exptl_crystal_size_min 0.2
_refine_diff_density_max 1.114
_refine_diff_density_min -2.770
_refine_diff_density_rms 0.159
_refine_ls_extinction_method none
_refine_ls_goodness_of_fit_ref 1.014
_refine_ls_hydrogen_treatment mixed
_refine_ls_matrix_type full
_refine_ls_number_parameters 390
_refine_ls_number_reflns 5721
_refine_ls_number_restraints 42
_refine_ls_restrained_S_all 1.019
_refine_ls_R_factor_all 0.1268
_refine_ls_R_factor_gt 0.0722
_refine_ls_shift/su_max 0.000
_refine_ls_shift/su_mean 0.000
_refine_ls_structure_factor_coef Fsqd
_refine_ls_weighting_details 'calc w=1/[\s^2^(Fo^2^)+(0.1116P)^2^+3.6485P] where P=(Fo^2^+2Fc^2^)/3'
_refine_ls_weighting_scheme calc
_refine_ls_wR_factor_gt 0.1679
_refine_ls_wR_factor_ref 0.2042
_reflns_number_gt 3521
_reflns_number_total 5721
_reflns_threshold_expression >2sigma(I)
_cod_data_source_file ic010101d_1.cif
_cod_data_source_block 62a
_cod_depositor_comments
;
The following automatic conversions were performed:

'_symmetry_cell_setting' value 'Monoclinic' changed to 'monoclinic'
according to the built-in table from CIF Core dictionary named
'cif_core.dic' version 2.4.1 from 2010-06-29.

Automatic conversion script
Id: cif_fix_values 1646 2011-03-28 12:23:43Z adriana 
;
_cod_database_code 4320749

loop_
_symmetry_equiv_pos_as_xyz
'x, y, z'
'-x, y, -z+1/2'
'-x, -y, -z'
'x, -y, z-1/2'

loop_
_atom_site_label
_atom_site_type_symbol
_atom_site_fract_x
_atom_site_fract_y
_atom_site_fract_z
_atom_site_U_iso_or_equiv
_atom_site_adp_type
_atom_site_occupancy
_atom_site_symmetry_multiplicity
_atom_site_calc_flag
_atom_site_refinement_flags
_atom_site_disorder_assembly
_atom_site_disorder_group
Pd1 Pd 0.10053(4) -0.37757(9) -0.50604(5) 0.0410(3) Uani 1 1 d . . .
Pd2 Pd 0.39810(4) -0.51712(9) -0.57576(5) 0.0448(3) Uani 1 1 d . . .
Cl1 Cl 0.08389(14) -0.4993(3) -0.38509(17) 0.0577(8) Uani 1 1 d . . .
Cl2 Cl 0.42523(14) -0.6460(4) -0.45592(18) 0.0635(8) Uani 1 1 d . . .
C1 C 0.1377(7) -0.0787(12) -0.5145(7) 0.068(4) Uani 1 1 d . . .
H1B H 0.1811 -0.0857 -0.5246 0.081 Uiso 1 1 calc R . .
H1A H 0.1293 0.0192 -0.4969 0.081 Uiso 1 1 calc R . .
C2 C 0.0977(7) -0.1153(13) -0.5942(7) 0.070(4) Uani 1 1 d . . .
H2B H 0.0543 -0.1017 -0.5857 0.084 Uiso 1 1 calc R . .
H2A H 0.1088 -0.0542 -0.6394 0.084 Uiso 1 1 calc R . .
C3 C 0.0682(6) -0.3370(12) -0.6758(7) 0.056(3) Uani 1 1 d . . .
H3B H 0.0763 -0.3006 -0.7301 0.067 Uiso 1 1 calc R . .
H3A H 0.0258 -0.3156 -0.6650 0.067 Uiso 1 1 calc R . .
C4 C 0.0805(6) -0.4995(12) -0.6702(7) 0.053(3) Uani 1 1 d . . .
H4B H 0.0527 -0.5517 -0.7086 0.064 Uiso 1 1 calc R . .
H4A H 0.1225 -0.5209 -0.6829 0.064 Uiso 1 1 calc R . .
C5 C 0.0862(5) -0.6944(11) -0.5652(7) 0.048(3) Uani 1 1 d . . .
H5B H 0.0612 -0.7562 -0.6021 0.058 Uiso 1 1 calc R . .
H5A H 0.0765 -0.7174 -0.5092 0.058 Uiso 1 1 calc R . .
C6 C 0.1523(5) -0.7269(11) -0.5748(7) 0.047(3) Uani 1 1 d . . .
C7 C 0.1692(6) -0.7911(12) -0.6476(7) 0.056(3) Uani 1 1 d . . .
H7 H 0.1391 -0.8112 -0.6891 0.067 Uiso 1 1 calc R . .
C8 C 0.2299(6) -0.8257(12) -0.6592(7) 0.056(3) Uani 1 1 d . . .
H8 H 0.2400 -0.8711 -0.7077 0.067 Uiso 1 1 calc R . .
C9 C 0.2768(6) -0.7924(11) -0.5980(7) 0.055(3) Uani 1 1 d . . .
C10 C 0.2592(5) -0.7314(12) -0.5250(7) 0.054(3) Uani 1 1 d . . .
H10 H 0.2891 -0.7120 -0.4830 0.065 Uiso 1 1 calc R . .
C11 C 0.1980(6) -0.6987(11) -0.5134(7) 0.051(3) Uani 1 1 d . . .
H11 H 0.1875 -0.6574 -0.4640 0.061 Uiso 1 1 calc R . .
C12 C 0.3424(6) -0.8246(12) -0.6129(8) 0.060(3) Uani 1 1 d . . .
H12B H 0.3437 -0.9041 -0.6517 0.072 Uiso 1 1 calc R . .
H12A H 0.3634 -0.8558 -0.5615 0.072 Uiso 1 1 calc R . .
C13 C 0.3472(6) -0.6441(13) -0.7257(7) 0.065(3) Uani 1 1 d . . .
H13B H 0.3041 -0.6230 -0.7194 0.078 Uiso 1 1 calc R . .
H13A H 0.3499 -0.7175 -0.7679 0.078 Uiso 1 1 calc R . .
C14 C 0.3811(7) -0.5063(12) -0.7504(7) 0.068(4) Uani 1 1 d . . .
H14B H 0.4239 -0.5267 -0.7595 0.082 Uiso 1 1 calc R . .
H14A H 0.3616 -0.4642 -0.8001 0.082 Uiso 1 1 calc R . .
C15 C 0.4136(5) -0.2740(13) -0.6812(7) 0.059(3) Uani 1 1 d . . .
H15B H 0.3963 -0.2085 -0.7231 0.071 Uiso 1 1 calc R . .
H15A H 0.4556 -0.2970 -0.6934 0.071 Uiso 1 1 calc R . .
C16 C 0.4121(6) -0.2056(13) -0.5958(7) 0.060(3) Uani 1 1 d . . .
H16B H 0.4410 -0.1259 -0.5907 0.072 Uiso 1 1 calc R . .
H16A H 0.3712 -0.1684 -0.5877 0.072 Uiso 1 1 calc R . .
C17 C 0.4181(5) -0.2660(13) -0.4488(7) 0.059(3) Uani 1 1 d . . .
H17B H 0.4410 -0.1769 -0.4389 0.071 Uiso 1 1 calc R . .
H17A H 0.4347 -0.3372 -0.4096 0.071 Uiso 1 1 calc R . .
C18 C 0.3524(5) -0.2393(13) -0.4328(6) 0.050(3) Uani 1 1 d . . .
C19 C 0.3328(5) -0.1067(14) -0.4100(7) 0.058(3) Uani 1 1 d . . .
H19 H 0.3608 -0.0305 -0.4067 0.069 Uiso 1 1 calc R . .
C20 C 0.2723(5) -0.0812(12) -0.3914(6) 0.051(3) Uani 1 1 d . . .
H20 H 0.2601 0.0109 -0.3763 0.062 Uiso 1 1 calc R . .
C21 C 0.2305(5) -0.1941(12) -0.3954(6) 0.048(3) Uani 1 1 d . . .
C22 C 0.2500(5) -0.3316(13) -0.4178(7) 0.053(3) Uani 1 1 d . . .
H22 H 0.2226 -0.4088 -0.4197 0.064 Uiso 1 1 calc R . .
C23 C 0.3102(5) -0.3526(12) -0.4369(7) 0.054(3) Uani 1 1 d . . .
H23 H 0.3229 -0.4440 -0.4529 0.064 Uiso 1 1 calc R . .
C24 C 0.1646(5) -0.1723(13) -0.3762(7) 0.053(3) Uani 1 1 d . . .
H24B H 0.1537 -0.2439 -0.3360 0.063 Uiso 1 1 calc R . .
H24A H 0.1603 -0.0774 -0.3517 0.063 Uiso 1 1 calc R . .
N1 N 0.1220(4) -0.1840(10) -0.4495(6) 0.057(2) Uani 1 1 d . . .
H1N H 0.0854 -0.1516 -0.4323 0.068 Uiso 1 1 calc R . .
N2 N 0.1111(4) -0.2714(10) -0.6119(5) 0.053(2) Uani 1 1 d . . .
H2N H 0.1506 -0.2808 -0.6267 0.064 Uiso 1 1 calc R . .
N3 N 0.0697(4) -0.5413(9) -0.5826(5) 0.046(2) Uani 1 1 d . . .
H3N H 0.0280 -0.5389 -0.5803 0.055 Uiso 1 1 calc R . .
N4 N 0.3768(4) -0.6969(9) -0.6462(5) 0.050(2) Uani 1 1 d . . .
H4N H 0.4138 -0.7333 -0.6593 0.060 Uiso 1 1 calc R . .
N5 N 0.3759(5) -0.4079(10) -0.6786(5) 0.053(2) Uani 1 1 d . . .
H5N H 0.3357 -0.3810 -0.6774 0.064 Uiso 1 1 calc R . .
N6 N 0.4287(4) -0.3174(10) -0.5333(5) 0.049(2) Uani 1 1 d . . .
H6N H 0.4705 -0.3237 -0.5338 0.059 Uiso 1 1 calc R . .
N7 N 0.5000 0.8658(18) -0.2500 0.077(4) Uani 1 2 d SU . .
O71 O 0.5000 0.7347(16) -0.2500 0.095(4) Uani 1 2 d SU . .
O72 O 0.4675(5) 0.9256(13) -0.2040(8) 0.123(4) Uani 1 1 d U . .
N8 N 0.2350(6) 0.2450(16) -0.2360(9) 0.097(4) Uani 1 1 d U . .
O81 O 0.1875(5) 0.1766(13) -0.2556(7) 0.108(4) Uani 1 1 d U . .
O82 O 0.2409(5) 0.3104(13) -0.1715(6) 0.096(3) Uani 1 1 d U . .
O83 O 0.2763(6) 0.2498(18) -0.2833(9) 0.149(5) Uani 1 1 d U . .
N9 N 0.0000 -0.107(3) -0.2500 0.111(5) Uani 1 2 d SU . .
O91 O 0.0000 0.020(2) -0.2500 0.129(6) Uani 1 2 d SU . .
O92 O -0.0287(7) -0.1705(17) -0.2001(10) 0.149(5) Uani 1 1 d U . .
O1W O 0.0712(7) 0.1181(15) -0.3812(9) 0.157(6) Uani 1 1 d . . .
H1WB H 0.0499 0.1953 -0.3839 0.188 Uiso 1 1 d R . .
H1WA H 0.0487 0.0546 -0.3602 0.188 Uiso 1 1 d R . .

loop_
_atom_site_aniso_label
_atom_site_aniso_U_11
_atom_site_aniso_U_22
_atom_site_aniso_U_33
_atom_site_aniso_U_23
_atom_site_aniso_U_13
_atom_site_aniso_U_12
Pd1 0.0508(5) 0.0364(4) 0.0364(4) 0.0060(4) 0.0072(3) 0.0028(4)
Pd2 0.0514(5) 0.0463(5) 0.0383(5) 0.0083(4) 0.0146(4) 0.0109(4)
Cl1 0.0679(18) 0.0635(18) 0.0439(15) 0.0135(14) 0.0211(13) 0.0039(15)
Cl2 0.0581(16) 0.077(2) 0.0563(17) 0.0227(16) 0.0106(13) 0.0189(16)
C1 0.102(10) 0.036(6) 0.063(8) 0.012(6) -0.009(7) -0.006(7)
C2 0.116(11) 0.050(7) 0.041(6) 0.010(6) -0.012(7) -0.003(7)
C3 0.070(7) 0.052(7) 0.043(6) 0.010(5) -0.003(5) -0.004(6)
C4 0.063(7) 0.049(7) 0.049(6) 0.001(6) 0.007(5) -0.014(6)
C5 0.065(7) 0.036(6) 0.045(6) 0.004(5) 0.013(5) -0.013(5)
C6 0.059(7) 0.035(5) 0.049(6) 0.001(5) 0.015(5) -0.011(5)
C7 0.083(8) 0.038(6) 0.048(6) 0.007(5) 0.008(6) -0.003(6)
C8 0.079(8) 0.048(7) 0.043(6) -0.009(5) 0.016(6) -0.009(6)
C9 0.089(9) 0.032(6) 0.047(6) 0.011(5) 0.033(6) 0.000(6)
C10 0.060(7) 0.050(7) 0.054(7) -0.002(6) 0.008(5) -0.006(6)
C11 0.086(8) 0.027(5) 0.040(6) -0.001(5) 0.016(6) 0.001(5)
C12 0.081(8) 0.039(6) 0.061(7) 0.001(6) 0.016(6) 0.005(6)
C13 0.105(10) 0.048(7) 0.045(6) 0.001(6) 0.016(7) 0.005(7)
C14 0.122(12) 0.046(7) 0.038(6) 0.007(6) 0.020(7) 0.008(7)
C15 0.067(7) 0.061(8) 0.051(7) 0.023(6) 0.021(6) 0.003(6)
C16 0.066(7) 0.049(7) 0.069(8) 0.010(6) 0.020(6) 0.009(6)
C17 0.067(7) 0.046(7) 0.065(8) -0.016(6) 0.002(6) -0.011(6)
C18 0.057(7) 0.059(7) 0.034(5) -0.005(5) -0.001(5) -0.001(6)
C19 0.060(7) 0.058(8) 0.056(7) 0.001(6) 0.009(6) -0.007(6)
C20 0.069(8) 0.042(6) 0.043(6) -0.007(5) 0.006(5) 0.001(6)
C21 0.059(7) 0.054(7) 0.030(5) -0.006(5) 0.003(5) 0.006(6)
C22 0.061(7) 0.050(7) 0.050(7) -0.011(5) 0.013(5) -0.003(6)
C23 0.060(7) 0.039(6) 0.061(7) -0.016(6) -0.001(6) 0.000(5)
C24 0.059(7) 0.053(7) 0.047(6) -0.009(5) 0.010(5) 0.012(6)
N1 0.061(6) 0.048(6) 0.063(6) -0.002(5) 0.010(5) 0.011(5)
N2 0.070(6) 0.044(5) 0.044(5) 0.015(4) 0.000(4) 0.000(5)
N3 0.052(5) 0.042(5) 0.043(5) 0.007(4) 0.005(4) -0.005(4)
N4 0.062(6) 0.043(5) 0.046(5) 0.006(4) 0.013(4) 0.011(5)
N5 0.079(7) 0.047(5) 0.035(5) 0.003(4) 0.019(4) 0.005(5)
N6 0.043(5) 0.060(6) 0.044(5) 0.004(5) 0.012(4) 0.002(4)
N7 0.073(8) 0.062(9) 0.099(10) 0.000 0.034(8) 0.000
O71 0.096(9) 0.064(8) 0.124(11) 0.000 0.000(8) 0.000
O72 0.108(8) 0.111(8) 0.157(10) -0.036(8) 0.077(7) 0.015(7)
N8 0.074(7) 0.110(8) 0.111(8) -0.057(7) 0.027(7) -0.016(7)
O81 0.083(7) 0.108(8) 0.133(9) -0.054(7) 0.007(6) -0.022(6)
O82 0.095(7) 0.117(8) 0.078(6) -0.042(6) 0.021(5) -0.015(6)
O83 0.125(9) 0.186(12) 0.141(10) -0.084(10) 0.044(8) -0.045(9)
N9 0.126(13) 0.084(12) 0.123(13) 0.000 0.022(10) 0.000
O91 0.189(15) 0.090(11) 0.108(12) 0.000 0.004(11) 0.000
O92 0.131(10) 0.137(11) 0.185(14) 0.038(10) 0.054(9) 0.006(9)
O1W 0.212(16) 0.110(11) 0.155(13) 0.022(10) 0.066(11) 0.061(11)

loop_
_atom_type_symbol
_atom_type_description
_atom_type_scat_dispersion_real
_atom_type_scat_dispersion_imag
_atom_type_scat_source
C C 0.0033 0.0016 'International Tables Vol C Tables 4.2.6.8 and 6.1.1.4'
H H 0.0000 0.0000 'International Tables Vol C Tables 4.2.6.8 and 6.1.1.4'
N N 0.0061 0.0033 'International Tables Vol C Tables 4.2.6.8 and 6.1.1.4'
O O 0.0106 0.0060 'International Tables Vol C Tables 4.2.6.8 and 6.1.1.4'
Cl Cl 0.1484 0.1585 'International Tables Vol C Tables 4.2.6.8 and 6.1.1.4'
Pd Pd -0.9988 1.0072 'International Tables Vol C Tables 4.2.6.8 and 6.1.1.4'

loop_
_geom_angle_atom_site_label_1
_geom_angle_atom_site_label_2
_geom_angle_atom_site_label_3
_geom_angle
_geom_angle_site_symmetry_1
_geom_angle_site_symmetry_3
_geom_angle_publ_flag
N2 Pd1 N3 83.7(3) . . ?
N2 Pd1 N1 85.6(4) . . ?
N3 Pd1 N1 167.0(4) . . ?
N2 Pd1 Cl1 177.6(3) . . ?
N3 Pd1 Cl1 95.4(2) . . ?
N1 Pd1 Cl1 94.9(3) . . ?
N5 Pd2 N4 84.7(3) . . ?
N5 Pd2 N6 83.3(4) . . ?
N4 Pd2 N6 164.9(3) . . ?
N5 Pd2 Cl2 179.3(3) . . ?
N4 Pd2 Cl2 95.1(3) . . ?
N6 Pd2 Cl2 96.8(3) . . ?
N1 C1 C2 107.9(10) . . ?
N2 C2 C1 105.4(10) . . ?
N2 C3 C4 105.1(9) . . ?
N3 C4 C3 105.8(9) . . ?
N3 C5 C6 113.4(8) . . ?
C11 C6 C7 118.4(10) . . ?
C11 C6 C5 122.7(10) . . ?
C7 C6 C5 119.0(10) . . ?
C8 C7 C6 121.3(11) . . ?
C7 C8 C9 120.4(11) . . ?
C10 C9 C8 117.7(11) . . ?
C10 C9 C12 122.4(12) . . ?
C8 C9 C12 119.8(10) . . ?
C9 C10 C11 121.4(11) . . ?
C6 C11 C10 120.7(10) . . ?
C9 C12 N4 113.6(9) . . ?
N4 C13 C14 108.1(10) . . ?
N5 C14 C13 103.8(9) . . ?
N5 C15 C16 106.0(8) . . ?
N6 C16 C15 108.5(9) . . ?
N6 C17 C18 114.9(9) . . ?
C19 C18 C23 118.4(10) . . ?
C19 C18 C17 121.2(11) . . ?
C23 C18 C17 120.3(10) . . ?
C18 C19 C20 122.1(11) . . ?
C21 C20 C19 119.4(11) . . ?
C20 C21 C22 119.3(10) . . ?
C20 C21 C24 121.5(10) . . ?
C22 C21 C24 119.2(10) . . ?
C23 C22 C21 119.7(11) . . ?
C22 C23 C18 121.0(10) . . ?
N1 C24 C21 112.5(9) . . ?
C24 N1 C1 111.5(9) . . ?
C24 N1 Pd1 122.9(7) . . ?
C1 N1 Pd1 107.9(7) . . ?
C3 N2 C2 114.0(9) . . ?
C3 N2 Pd1 107.5(7) . . ?
C2 N2 Pd1 105.7(7) . . ?
C5 N3 C4 112.0(8) . . ?
C5 N3 Pd1 121.6(7) . . ?
C4 N3 Pd1 108.7(6) . . ?
C13 N4 C12 111.7(9) . . ?
C13 N4 Pd2 106.8(7) . . ?
C12 N4 Pd2 122.0(7) . . ?
C15 N5 C14 114.6(8) . . ?
C15 N5 Pd2 110.0(7) . . ?
C14 N5 Pd2 108.9(7) . . ?
C16 N6 C17 111.5(9) . . ?
C16 N6 Pd2 109.6(7) . . ?
C17 N6 Pd2 122.0(7) . . ?
O72 N7 O72 125(2) 2_654 . ?
O72 N7 O71 117.5(10) 2_654 . ?
O72 N7 O71 117.5(10) . . ?
O82 N8 O83 119.0(14) . . ?
O82 N8 O81 121.4(13) . . ?
O83 N8 O81 119.5(14) . . ?
O91 N9 O92 119.1(14) . 2_554 ?
O91 N9 O92 119.1(13) . . ?
O92 N9 O92 122(3) 2_554 . ?

loop_
_geom_bond_atom_site_label_1
_geom_bond_atom_site_label_2
_geom_bond_distance
_geom_bond_site_symmetry_2
_geom_bond_publ_flag
Pd1 N2 2.007(8) . ?
Pd1 N3 2.046(9) . ?
Pd1 N1 2.052(10) . ?
Pd1 Cl1 2.313(3) . ?
Pd2 N5 1.986(8) . ?
Pd2 N4 2.054(9) . ?
Pd2 N6 2.066(9) . ?
Pd2 Cl2 2.328(3) . ?
C1 N1 1.493(14) . ?
C1 C2 1.552(16) . ?
C2 N2 1.503(15) . ?
C3 N2 1.481(14) . ?
C3 C4 1.527(15) . ?
C4 N3 1.508(13) . ?
C5 N3 1.483(13) . ?
C5 C6 1.484(15) . ?
C6 C11 1.388(15) . ?
C6 C7 1.394(15) . ?
C7 C8 1.383(16) . ?
C8 C9 1.414(17) . ?
C9 C10 1.390(15) . ?
C9 C12 1.491(16) . ?
C10 C11 1.391(15) . ?
C12 N4 1.516(14) . ?
C13 N4 1.489(14) . ?
C13 C14 1.538(16) . ?
C14 N5 1.490(14) . ?
C15 N5 1.486(14) . ?
C15 C16 1.528(16) . ?
C16 N6 1.478(14) . ?
C17 N6 1.486(14) . ?
C17 C18 1.489(16) . ?
C18 C19 1.357(16) . ?
C18 C23 1.391(15) . ?
C19 C20 1.387(15) . ?
C20 C21 1.383(15) . ?
C21 C22 1.396(15) . ?
C21 C24 1.498(15) . ?
C22 C23 1.378(15) . ?
C24 N1 1.468(14) . ?
N7 O72 1.197(11) 2_654 ?
N7 O72 1.197(11) . ?
N7 O71 1.21(2) . ?
N8 O82 1.210(14) . ?
N8 O83 1.220(15) . ?
N8 O81 1.236(14) . ?
N9 O91 1.18(3) . ?
N9 O92 1.206(16) 2_554 ?
N9 O92 1.206(16) . ?
